data_7030057
loop_
_publ_author_name
'Kitchen, Jonathan A.'
'Martinho, Paulo N.'
'Morgan, Grace G.'
'Gunnlaugsson, Thorfinnur'

_publ_section_title
;
 Synthesis, crystal structure and EPR spectroscopic analysis of novel
 copper complexes formed from N-pyridyl-4-nitro-1,8-naphthalimide ligands.
;
_journal_issue 17
_journal_name_full 'Dalton transactions (Cambridge, England : 2003)'
_journal_page_first 6468
_journal_page_last 6479
_journal_paper_doi 10.1039/c3dt53323a
_journal_volume 43
_journal_year 2014
_chemical_formula_sum 'C26 H19 Br N4 O4'
_chemical_formula_weight 531.36
_chemical_name_systematic
;
 ?
;
_space_group_IT_number 14
_symmetry_cell_setting monoclinic
_symmetry_space_group_name_Hall '-P 2yn'
_symmetry_space_group_name_H-M 'P 1 21/n 1'
_atom_sites_solution_hydrogens geom
_atom_sites_solution_primary direct
_atom_sites_solution_secondary difmap
_audit_creation_method SHELXL-97
_cell_angle_alpha 90.00
_cell_angle_beta 102.23(3)
_cell_angle_gamma 90.00
_cell_formula_units_Z 4
_cell_length_a 7.2517(15)
_cell_length_b 25.162(5)
_cell_length_c 12.801(3)
_cell_measurement_reflns_used 4316
_cell_measurement_temperature 123(2)
_cell_measurement_theta_max 31.4792
_cell_measurement_theta_min 1.6186
_cell_volume 2282.8(9)
_computing_structure_refinement 'SHELXL-97 (Sheldrick, 1997)'
_diffrn_ambient_temperature 123(2)
_diffrn_measured_fraction_theta_full 0.960
_diffrn_measured_fraction_theta_max 0.960
_diffrn_measurement_device_type 'Rigaku Saturn 724'
_diffrn_measurement_method 'omega and phi scans'
_diffrn_radiation_monochromator graphite
_diffrn_radiation_source 'fine-focus sealed tube'
_diffrn_radiation_type MoK\a
_diffrn_radiation_wavelength 0.71073
_diffrn_reflns_av_R_equivalents 0.0497
_diffrn_reflns_av_sigmaI/netI 0.0628
_diffrn_reflns_limit_h_max 8
_diffrn_reflns_limit_h_min -8
_diffrn_reflns_limit_k_max 29
_diffrn_reflns_limit_k_min -13
_diffrn_reflns_limit_l_max 15
_diffrn_reflns_limit_l_min -9
_diffrn_reflns_number 8104
_diffrn_reflns_theta_full 25.00
_diffrn_reflns_theta_max 25.00
_diffrn_reflns_theta_min 1.62
_exptl_absorpt_coefficient_mu 1.843
_exptl_absorpt_correction_T_max 1.0000
_exptl_absorpt_correction_T_min 0.4225
_exptl_absorpt_correction_type multi-scan
_exptl_absorpt_process_details CrystalClear
_exptl_crystal_colour Yellow
_exptl_crystal_density_diffrn 1.546
_exptl_crystal_density_method 'not measured'
_exptl_crystal_description Block
_exptl_crystal_F_000 1080
_exptl_crystal_size_max 0.32
_exptl_crystal_size_mid 0.25
_exptl_crystal_size_min 0.17
_refine_diff_density_max 1.482
_refine_diff_density_min -0.648
_refine_diff_density_rms 0.113
_refine_ls_extinction_method none
_refine_ls_goodness_of_fit_ref 1.130
_refine_ls_hydrogen_treatment constr
_refine_ls_matrix_type full
_refine_ls_number_parameters 319
_refine_ls_number_reflns 3866
_refine_ls_number_restraints 0
_refine_ls_restrained_S_all 1.130
_refine_ls_R_factor_all 0.1003
_refine_ls_R_factor_gt 0.0885
_refine_ls_shift/su_max 0.001
_refine_ls_shift/su_mean 0.000
_refine_ls_structure_factor_coef Fsqd
_refine_ls_weighting_details 'calc w=1/[\s^2^(Fo^2^)+(0.1016P)^2^+9.5812P] where P=(Fo^2^+2Fc^2^)/3'
_refine_ls_weighting_scheme calc
_refine_ls_wR_factor_gt 0.2217
_refine_ls_wR_factor_ref 0.2315
_reflns_number_gt 3359
_reflns_number_total 3866
_reflns_threshold_expression >2sigma(I)
_cod_data_source_file c3dt53323a2.cif
_cod_data_source_block jak160br
_cod_depositor_comments
;
The following automatic conversions were performed:

'_symmetry_cell_setting' value 'Monoclinic' changed to 'monoclinic'
according to
/usr/data/users/saulius/crontab/automatic-downloads/current/RSC/lib/dictionaries/cif_core.dic
dictionary named 'cif_core.dic' version 2.4.2 from 2011-04-26.

Automatic conversion script
Id: cif_fix_values 2281 2013-09-26 08:29:07Z andrius 
;
_cod_original_cell_volume 2282.6(8)
_cod_original_sg_symbol_H-M P2(1)/n
_cod_database_code 7030057

loop_
_symmetry_equiv_pos_as_xyz
'x, y, z'
'-x+1/2, y+1/2, -z+1/2'
'-x, -y, -z'
'x-1/2, -y-1/2, z-1/2'

loop_
_atom_site_label
_atom_site_type_symbol
_atom_site_fract_x
_atom_site_fract_y
_atom_site_fract_z
_atom_site_U_iso_or_equiv
_atom_site_adp_type
_atom_site_occupancy
_atom_site_symmetry_multiplicity
_atom_site_calc_flag
_atom_site_refinement_flags
_atom_site_disorder_assembly
_atom_site_disorder_group
Br1 Br 0.97525(10) 0.18830(3) 0.52530(5) 0.0396(3) Uani 1 1 d . . .
C4 C 0.4743(15) 0.0628(5) 0.8124(7) 0.071(3) Uani 1 1 d . . .
H4 H 0.5217 0.0678 0.8868 0.085 Uiso 1 1 calc R . .
C5 C 0.3936(16) 0.0158(5) 0.7755(9) 0.075(3) Uani 1 1 d . . .
N1 N 0.343(3) -0.0265(6) 0.8495(9) 0.130(6) Uani 1 1 d . . .
O1 O 0.484(2) -0.0381(6) 0.9195(9) 0.164(5) Uani 1 1 d . . .
O2 O 0.1842(17) -0.0505(5) 0.8323(11) 0.144(6) Uani 1 1 d . . .
C6 C 0.3275(13) 0.0039(4) 0.6659(7) 0.056(2) Uani 1 1 d . . .
C7 C 0.2563(13) -0.0456(4) 0.6246(11) 0.071(3) Uani 1 1 d . . .
H7 H 0.2466 -0.0740 0.6720 0.086 Uiso 1 1 calc R . .
N2 N 0.3618(8) 0.1284(2) 0.4484(4) 0.0309(13) Uani 1 1 d . . .
N3 N 0.4838(8) 0.2461(2) 0.3084(4) 0.0305(13) Uani 1 1 d . . .
O3 O 0.4860(7) 0.1842(2) 0.5870(4) 0.0389(12) Uani 1 1 d . . .
O4 O 0.2555(9) 0.0727(2) 0.3103(4) 0.0561(16) Uani 1 1 d . . .
C1 C 0.4267(10) 0.1403(3) 0.5584(5) 0.0331(15) Uani 1 1 d . . .
C2 C 0.4187(10) 0.0958(3) 0.6324(6) 0.0392(17) Uani 1 1 d . . .
C3 C 0.4874(12) 0.1044(4) 0.7389(6) 0.053(2) Uani 1 1 d . . .
H3A H 0.5428 0.1375 0.7635 0.064 Uiso 1 1 calc R . .
C8 C 0.2008(13) -0.0531(4) 0.5162(10) 0.066(3) Uani 1 1 d . . .
H8A H 0.1511 -0.0866 0.4894 0.079 Uiso 1 1 calc R . .
C9 C 0.2164(12) -0.0129(3) 0.4457(8) 0.053(2) Uani 1 1 d . . .
H9A H 0.1797 -0.0190 0.3710 0.063 Uiso 1 1 calc R . .
C10 C 0.2853(10) 0.0366(3) 0.4830(7) 0.0419(18) Uani 1 1 d . . .
C11 C 0.3437(11) 0.0457(3) 0.5933(7) 0.0453(19) Uani 1 1 d . . .
C12 C 0.2981(11) 0.0787(3) 0.4066(6) 0.0398(17) Uani 1 1 d . . .
C13 C 0.3448(10) 0.1721(3) 0.3747(5) 0.0327(16) Uani 1 1 d . . .
C14 C 0.1721(10) 0.1837(3) 0.3094(5) 0.0352(16) Uani 1 1 d . . .
H14A H 0.0642 0.1625 0.3111 0.042 Uiso 1 1 calc R . .
C15 C 0.1604(11) 0.2271(3) 0.2412(5) 0.0364(16) Uani 1 1 d . . .
H15A H 0.0442 0.2355 0.1941 0.044 Uiso 1 1 calc R . .
C16 C 0.3176(10) 0.2582(3) 0.2419(5) 0.0356(16) Uani 1 1 d . . .
H16A H 0.3093 0.2881 0.1958 0.043 Uiso 1 1 calc R . .
C17 C 0.5022(10) 0.2035(3) 0.3743(5) 0.0310(15) Uani 1 1 d . . .
H17A H 0.6204 0.1952 0.4195 0.037 Uiso 1 1 calc R . .
C18 C 0.6508(10) 0.2815(3) 0.3108(6) 0.0355(16) Uani 1 1 d . . .
H18A H 0.7677 0.2625 0.3452 0.043 Uiso 1 1 calc R . .
H18B H 0.6600 0.2906 0.2369 0.043 Uiso 1 1 calc R . .
C19 C 0.6321(10) 0.3308(3) 0.3712(5) 0.0343(16) Uani 1 1 d . . .
C20 C 0.5423(12) 0.3756(3) 0.3213(6) 0.048(2) Uani 1 1 d . . .
H20A H 0.4951 0.3754 0.2462 0.057 Uiso 1 1 calc R . .
C21 C 0.5206(13) 0.4211(3) 0.3801(7) 0.053(2) Uani 1 1 d . . .
H21A H 0.4570 0.4513 0.3452 0.064 Uiso 1 1 calc R . .
C22 C 0.5914(14) 0.4221(3) 0.4884(7) 0.056(2) Uani 1 1 d . . .
H22A H 0.5758 0.4529 0.5285 0.067 Uiso 1 1 calc R . .
C23 C 0.6845(15) 0.3788(4) 0.5388(7) 0.062(2) Uani 1 1 d . . .
H23A H 0.7351 0.3798 0.6136 0.074 Uiso 1 1 calc R . .
C24 C 0.7050(13) 0.3329(3) 0.4802(6) 0.049(2) Uani 1 1 d . . .
H24A H 0.7697 0.3030 0.5156 0.059 Uiso 1 1 calc R . .
N100 N 0.2967(15) -0.1643(4) 0.8003(8) 0.082(3) Uani 1 1 d . A 1
C100 C 0.2956(14) -0.1725(4) 0.8887(8) 0.062(2) Uani 1 1 d . A 1
C101 C 0.2904(19) -0.1832(5) 1.0011(9) 0.080(3) Uani 1 1 d . A 1
H10A H 0.2041 -0.1582 1.0247 0.096 Uiso 1 1 calc R A 1
H10B H 0.4173 -0.1790 1.0456 0.096 Uiso 1 1 calc R A 1
H10C H 0.2463 -0.2196 1.0079 0.096 Uiso 1 1 calc R A 1

loop_
_atom_site_aniso_label
_atom_site_aniso_U_11
_atom_site_aniso_U_22
_atom_site_aniso_U_33
_atom_site_aniso_U_23
_atom_site_aniso_U_13
_atom_site_aniso_U_12
Br1 0.0401(5) 0.0519(5) 0.0289(4) -0.0060(3) 0.0118(3) 0.0034(3)
C4 0.086(8) 0.095(8) 0.039(5) 0.034(5) 0.028(5) 0.044(7)
C5 0.079(7) 0.073(7) 0.089(8) 0.053(6) 0.053(6) 0.036(6)
N1 0.229(17) 0.109(10) 0.056(6) 0.029(6) 0.041(9) 0.090(11)
O1 0.235(14) 0.189(13) 0.079(7) 0.051(8) 0.055(8) 0.047(11)
O2 0.124(9) 0.147(11) 0.190(12) 0.066(9) 0.096(9) -0.013(7)
C6 0.057(6) 0.057(6) 0.066(6) 0.031(5) 0.039(5) 0.025(4)
C7 0.052(6) 0.036(5) 0.142(11) 0.038(6) 0.058(7) 0.022(4)
N2 0.036(3) 0.032(3) 0.025(3) 0.004(2) 0.007(2) -0.002(2)
N3 0.037(3) 0.034(3) 0.023(3) 0.002(2) 0.013(2) -0.002(2)
O3 0.045(3) 0.042(3) 0.030(3) -0.006(2) 0.009(2) -0.010(2)
O4 0.082(4) 0.041(3) 0.040(3) -0.010(3) 0.000(3) 0.003(3)
C1 0.032(4) 0.041(4) 0.028(3) 0.004(3) 0.010(3) 0.003(3)
C2 0.037(4) 0.049(4) 0.036(4) 0.008(3) 0.019(3) 0.007(3)
C3 0.048(5) 0.075(6) 0.040(4) 0.011(4) 0.017(4) 0.013(4)
C8 0.050(6) 0.043(5) 0.110(9) 0.004(6) 0.027(6) -0.001(4)
C9 0.045(5) 0.031(4) 0.084(6) 0.007(4) 0.016(4) 0.004(3)
C10 0.030(4) 0.040(4) 0.058(5) 0.009(4) 0.013(3) 0.007(3)
C11 0.037(4) 0.040(4) 0.065(5) 0.015(4) 0.025(4) 0.010(3)
C12 0.043(4) 0.030(4) 0.046(4) 0.004(3) 0.009(3) 0.006(3)
C13 0.048(5) 0.032(4) 0.021(3) 0.002(3) 0.016(3) 0.002(3)
C14 0.037(4) 0.049(4) 0.021(3) -0.003(3) 0.008(3) -0.001(3)
C15 0.042(4) 0.045(4) 0.021(3) 0.001(3) 0.005(3) 0.005(3)
C16 0.039(4) 0.045(4) 0.024(3) 0.006(3) 0.010(3) 0.006(3)
C17 0.034(4) 0.038(4) 0.022(3) -0.001(3) 0.007(3) 0.006(3)
C18 0.038(4) 0.040(4) 0.032(3) -0.001(3) 0.016(3) -0.006(3)
C19 0.041(4) 0.038(4) 0.027(3) 0.001(3) 0.014(3) -0.008(3)
C20 0.056(5) 0.048(5) 0.039(4) 0.007(4) 0.011(4) -0.007(4)
C21 0.058(6) 0.041(5) 0.063(5) -0.002(4) 0.016(4) 0.006(4)
C22 0.077(6) 0.041(5) 0.054(5) -0.008(4) 0.026(5) -0.005(4)
C23 0.088(7) 0.060(6) 0.039(4) -0.005(4) 0.018(5) -0.012(5)
C24 0.062(6) 0.050(5) 0.036(4) -0.001(4) 0.013(4) -0.007(4)
N100 0.102(8) 0.085(7) 0.067(6) 0.001(5) 0.032(5) 0.005(6)
C100 0.061(6) 0.072(6) 0.056(6) -0.013(5) 0.018(5) -0.002(5)
C101 0.102(9) 0.081(8) 0.060(6) -0.006(6) 0.027(6) 0.028(6)

loop_
_atom_type_symbol
_atom_type_description
_atom_type_scat_dispersion_real
_atom_type_scat_dispersion_imag
_atom_type_scat_source
C C 0.0033 0.0016 'International Tables Vol C Tables 4.2.6.8 and 6.1.1.4'
H H 0.0000 0.0000 'International Tables Vol C Tables 4.2.6.8 and 6.1.1.4'
N N 0.0061 0.0033 'International Tables Vol C Tables 4.2.6.8 and 6.1.1.4'
O O 0.0106 0.0060 'International Tables Vol C Tables 4.2.6.8 and 6.1.1.4'
Br Br -0.2901 2.4595 'International Tables Vol C Tables 4.2.6.8 and 6.1.1.4'

loop_
_geom_angle_atom_site_label_1
_geom_angle_atom_site_label_2
_geom_angle_atom_site_label_3
_geom_angle
C5 C4 C3 119.6(9)
C5 C4 H4 120.2
C3 C4 H4 120.2
C4 C5 C6 124.0(8)
C4 C5 N1 122.4(11)
C6 C5 N1 113.2(12)
O1 N1 O2 126.0(15)
O1 N1 C5 109.9(17)
O2 N1 C5 123.5(12)
C7 C6 C5 125.4(9)
C7 C6 C11 118.8(9)
C5 C6 C11 115.7(9)
C8 C7 C6 120.5(9)
C8 C7 H7 119.8
C6 C7 H7 119.8
C12 N2 C1 125.5(6)
C12 N2 C13 117.3(6)
C1 N2 C13 117.1(6)
C17 N3 C16 121.9(6)
C17 N3 C18 119.0(6)
C16 N3 C18 119.1(6)
O3 C1 N2 120.8(6)
O3 C1 C2 123.9(6)
N2 C1 C2 115.3(6)
C3 C2 C11 121.5(8)
C3 C2 C1 117.7(8)
C11 C2 C1 120.8(7)
C2 C3 C4 118.8(10)
C2 C3 H3A 120.6
C4 C3 H3A 120.6
C7 C8 C9 120.8(9)
C7 C8 H8A 119.6
C9 C8 H8A 119.6
C8 C9 C10 120.6(10)
C8 C9 H9A 119.7
C10 C9 H9A 119.7
C9 C10 C11 120.2(8)
C9 C10 C12 119.3(8)
C11 C10 C12 120.5(7)
C10 C11 C2 120.7(7)
C10 C11 C6 119.1(8)
C2 C11 C6 120.2(8)
O4 C12 N2 119.3(7)
O4 C12 C10 123.6(7)
N2 C12 C10 117.1(7)
C14 C13 C17 121.2(6)
C14 C13 N2 119.9(6)
C17 C13 N2 118.8(6)
C13 C14 C15 118.2(7)
C13 C14 H14A 120.9
C15 C14 H14A 120.9
C16 C15 C14 120.1(7)
C16 C15 H15A 120.0
C14 C15 H15A 120.0
N3 C16 C15 119.9(6)
N3 C16 H16A 120.0
C15 C16 H16A 120.0
N3 C17 C13 118.7(6)
N3 C17 H17A 120.7
C13 C17 H17A 120.7
C19 C18 N3 110.2(5)
C19 C18 H18A 109.6
N3 C18 H18A 109.6
C19 C18 H18B 109.6
N3 C18 H18B 109.6
H18A C18 H18B 108.1
C24 C19 C20 118.3(7)
C24 C19 C18 120.0(7)
C20 C19 C18 121.7(6)
C19 C20 C21 120.9(7)
C19 C20 H20A 119.6
C21 C20 H20A 119.6
C22 C21 C20 119.8(8)
C22 C21 H21A 120.1
C20 C21 H21A 120.1
C23 C22 C21 120.2(8)
C23 C22 H22A 119.9
C21 C22 H22A 119.9
C22 C23 C24 120.0(8)
C22 C23 H23A 120.0
C24 C23 H23A 120.0
C19 C24 C23 120.7(8)
C19 C24 H24A 119.7
C23 C24 H24A 119.7
N100 C100 C101 179.0(13)

loop_
_geom_bond_atom_site_label_1
_geom_bond_atom_site_label_2
_geom_bond_distance
C4 C5 1.358(16)
C4 C3 1.425(13)
C4 H4 0.9500
C5 C6 1.414(16)
C5 N1 1.521(16)
N1 O1 1.245(18)
N1 O2 1.28(2)
C6 C7 1.409(15)
C6 C11 1.424(11)
C7 C8 1.374(16)
C7 H7 0.9500
N2 C12 1.401(9)
N2 C1 1.419(8)
N2 C13 1.436(8)
N3 C17 1.354(8)
N3 C16 1.355(9)
N3 C18 1.499(9)
O3 C1 1.214(9)
O4 C12 1.215(9)
C1 C2 1.475(10)
C2 C3 1.366(11)
C2 C11 1.420(11)
C3 H3A 0.9500
C8 C9 1.377(13)
C8 H8A 0.9500
C9 C10 1.387(12)
C9 H9A 0.9500
C10 C11 1.405(12)
C10 C12 1.458(11)
C13 C14 1.382(10)
C13 C17 1.388(10)
C14 C15 1.391(10)
C14 H14A 0.9500
C15 C16 1.381(10)
C15 H15A 0.9500
C16 H16A 0.9500
C17 H17A 0.9500
C18 C19 1.484(10)
C18 H18A 0.9900
C18 H18B 0.9900
C19 C24 1.384(10)
C19 C20 1.388(11)
C20 C21 1.397(12)
C20 H20A 0.9500
C21 C22 1.373(13)
C21 H21A 0.9500
C22 C23 1.369(13)
C22 H22A 0.9500
C23 C24 1.401(12)
C23 H23A 0.9500
C24 H24A 0.9500
N100 C100 1.152(13)
C100 C101 1.473(15)
C101 H10A 0.9800
C101 H10B 0.9800
C101 H10C 0.9800

loop_
_geom_torsion_atom_site_label_1
_geom_torsion_atom_site_label_2
_geom_torsion_atom_site_label_3
_geom_torsion_atom_site_label_4
_geom_torsion
C3 C4 C5 C6 3.1(15)
C3 C4 C5 N1 -168.7(10)
C4 C5 N1 O1 -54.8(15)
C6 C5 N1 O1 132.6(11)
C4 C5 N1 O2 133.2(14)
C6 C5 N1 O2 -39.4(16)
C4 C5 C6 C7 175.0(9)
N1 C5 C6 C7 -12.5(13)
C4 C5 C6 C11 -2.3(13)
N1 C5 C6 C11 170.2(9)
C5 C6 C7 C8 -178.1(9)
C11 C6 C7 C8 -1.0(12)
C12 N2 C1 O3 177.3(7)
C13 N2 C1 O3 -8.4(10)
C12 N2 C1 C2 -1.9(10)
C13 N2 C1 C2 172.4(6)
O3 C1 C2 C3 -2.0(11)
N2 C1 C2 C3 177.1(6)
O3 C1 C2 C11 178.6(7)
N2 C1 C2 C11 -2.3(10)
C11 C2 C3 C4 -3.1(12)
C1 C2 C3 C4 177.5(7)
C5 C4 C3 C2 -0.3(13)
C6 C7 C8 C9 1.1(14)
C7 C8 C9 C10 -1.2(13)
C8 C9 C10 C11 1.3(12)
C8 C9 C10 C12 -179.3(7)
C9 C10 C11 C2 178.5(7)
C12 C10 C11 C2 -1.0(11)
C9 C10 C11 C6 -1.2(11)
C12 C10 C11 C6 179.4(7)
C3 C2 C11 C10 -175.7(7)
C1 C2 C11 C10 3.6(11)
C3 C2 C11 C6 4.0(11)
C1 C2 C11 C6 -176.7(7)
C7 C6 C11 C10 1.0(11)
C5 C6 C11 C10 178.5(7)
C7 C6 C11 C2 -178.6(7)
C5 C6 C11 C2 -1.2(11)
C1 N2 C12 O4 -176.1(7)
C13 N2 C12 O4 9.6(10)
C1 N2 C12 C10 4.5(10)
C13 N2 C12 C10 -169.8(6)
C9 C10 C12 O4 -1.8(12)
C11 C10 C12 O4 177.6(7)
C9 C10 C12 N2 177.6(7)
C11 C10 C12 N2 -2.9(10)
C12 N2 C13 C14 53.8(9)
C1 N2 C13 C14 -120.9(7)
C12 N2 C13 C17 -129.1(7)
C1 N2 C13 C17 56.1(8)
C17 C13 C14 C15 1.3(10)
N2 C13 C14 C15 178.3(6)
C13 C14 C15 C16 -1.7(10)
C17 N3 C16 C15 0.8(10)
C18 N3 C16 C15 -177.7(6)
C14 C15 C16 N3 0.6(10)
C16 N3 C17 C13 -1.2(9)
C18 N3 C17 C13 177.4(6)
C14 C13 C17 N3 0.1(9)
N2 C13 C17 N3 -177.0(5)
C17 N3 C18 C19 -102.5(7)
C16 N3 C18 C19 76.1(7)
N3 C18 C19 C24 90.4(8)
N3 C18 C19 C20 -89.5(8)
C24 C19 C20 C21 -2.1(12)
C18 C19 C20 C21 177.9(7)
C19 C20 C21 C22 1.1(13)
C20 C21 C22 C23 0.5(14)
C21 C22 C23 C24 -1.1(15)
C20 C19 C24 C23 1.5(12)
C18 C19 C24 C23 -178.4(8)
C22 C23 C24 C19 0.0(14)
